data_4124471
loop_
_publ_author_name
'Willett, R.D.'
'Peterson, S.W.'
'Coyle, B.A.'

_publ_section_title
;
 Structural evidence for xenon-chlorine bonding. Neutron and X-Ray
 diffraction determinations of the structure of cesium and rubidium
 trioxodichloroxenate(VI) chloride, Cs9 (Xe O3 Cl2)4 Cl and Rb9 (Xe O3
 Cl2)4 Cl
;
_journal_name_full 'Journal of the American Chemical Society'
_journal_page_first 8202
_journal_page_last 8207
_journal_volume 99
_journal_year 1977
_chemical_formula_sum 'Cl8.287 Cs8.087 O12 Xe4'
_chemical_name_systematic 'Cs8.087 (Xe O3 Cl2.01)4 Cl0.247'
_space_group_IT_number 82
_symmetry_space_group_name_Hall 'I -4'
_symmetry_space_group_name_H-M 'I -4'
_cell_angle_alpha 90
_cell_angle_beta 90
_cell_angle_gamma 90
_cell_formula_units_Z 2
_cell_length_a 16.587
_cell_length_b 16.587
_cell_length_c 7.087
_cell_volume 1949.836
_citation_journal_id_ASTM JACSAT
_cod_data_source_file Willett_JACSAT_1977_213.cif
_cod_data_source_block Cl8.287Cs8.087O12Xe4
_cod_database_code 4124471

loop_
_symmetry_equiv_pos_as_xyz
x,y,z
y,-x,-z
-x,-y,z
-y,x,-z
x+1/2,y+1/2,z+1/2
y+1/2,-x+1/2,-z+1/2
-x+1/2,-y+1/2,z+1/2
-y+1/2,x+1/2,-z+1/2

loop_
_atom_site_label
_atom_site_type_symbol
_atom_site_fract_x
_atom_site_fract_y
_atom_site_fract_z
_atom_site_occupancy
_atom_site_U_iso_or_equiv
O1 O-2 0.1278 0.1311 -0.031 0.8 0.0
Cs3 Cs+1 0 0 0 0.247 0.0
Cs2 Cs+1 0.4168 0.315 0.0213 0.98 0.0
Cl3 Cl-1 0.2479 0.2386 0.2659 0.8 0.0
O5 O-2 0.232 0.067 0.242 0.2 0.0
O2 O-2 0.2337 0.0347 0.16 0.8 0.0
Cl2 Cl-1 0.4103 0.1074 0.0043 1.01 0.0
Cl1 Cl-1 0.5 0.5 0 0.247 0.0
O6 O-2 0.239 0.252 0.221 0.2 0.0
Cs1 Cs+1 0.1015 0.3747 0.0091 0.98 0.0
Xe2 Xe+6 0.234 0.149 0.097 0.2 0.0
Cl4 Cl-1 0.208 0.05 -0.208 0.2 0.0
Xe1 Xe+6 0.232 0.1092 -0.0182 0.8 0.0
O3 O-2 0.2408 0.049 -0.226 0.8 0.0
O4 O-2 0.127 0.175 0.075 0.2 0.0
